data_2008849
loop_
_publ_author_name
'Krause, Oliver'
'N\"ather, Christian'
'Bensch, Wolfgang'

_publ_section_title
;
 Cs~3~NbSe~4~
;
_journal_issue 8
_journal_name_full 'Acta Crystallographica Section C'
_journal_page_first 1197
_journal_page_last 1199
_journal_paper_doi 10.1107/S0108270199004941
_journal_volume 55
_journal_year 1999
_chemical_formula_sum 'Cs3 Nb Se4'
_chemical_formula_weight 807.48
_chemical_name_systematic
;
tric\aesium niobium tetraselenide
;
_space_group_IT_number 62
_symmetry_cell_setting orthorhombic
_symmetry_space_group_name_Hall '-P 2ac 2n'
_symmetry_space_group_name_H-M 'P n m a'
_audit_creation_method SHELXL97
_cell_angle_alpha 90.00
_cell_angle_beta 90.00
_cell_angle_gamma 90.00
_cell_formula_units_Z 4
_cell_length_a 10.293(2)
_cell_length_b 11.909(2)
_cell_length_c 10.252(2)
_cell_measurement_reflns_used 80
_cell_measurement_temperature 293(2)
_cell_measurement_theta_max 39
_cell_measurement_theta_min 26
_cell_volume 1256.7(4)
_computing_cell_refinement DIF4
_computing_data_collection 'DIF4 (Stoe & Cie, 1992a)'
_computing_data_reduction 'REDU4 (Stoe & Cie, 1992b)'
_computing_molecular_graphics 'XP in SHELXTL/PC (Siemens 1990)'
_computing_publication_material 'CIFTAB in SHELXL97 (Sheldrick, 1997)'
_computing_structure_refinement 'SHELXL97 (Sheldrick, 1997)'
_computing_structure_solution 'SHELXS86 (Sheldrick, 1986)'
_diffrn_ambient_temperature 293(2)
_diffrn_measured_fraction_theta_full 0.998
_diffrn_measured_fraction_theta_max 0.998
_diffrn_measurement_device_type 'Stoe AED-II'
_diffrn_measurement_method \w/2\q
_diffrn_radiation_monochromator graphite
_diffrn_radiation_source 'fine-focus sealed tube'
_diffrn_radiation_type MoK\a
_diffrn_radiation_wavelength 0.71073
_diffrn_reflns_av_R_equivalents 0.027
_diffrn_reflns_av_sigmaI/netI 0.035
_diffrn_reflns_limit_h_max 14
_diffrn_reflns_limit_h_min 0
_diffrn_reflns_limit_k_max 9
_diffrn_reflns_limit_k_min -16
_diffrn_reflns_limit_l_max 14
_diffrn_reflns_limit_l_min 0
_diffrn_reflns_number 3198
_diffrn_reflns_theta_full 30.01
_diffrn_reflns_theta_max 30.01
_diffrn_reflns_theta_min 2.80
_diffrn_standards_decay_% <1
_diffrn_standards_interval_time '120 min'
_diffrn_standards_number 4
_exptl_absorpt_coefficient_mu 21.043
_exptl_absorpt_correction_T_max 0.532
_exptl_absorpt_correction_T_min 0.305
_exptl_absorpt_correction_type 'empirical via \y-scans (XEMP in SHELXTL/PC; Siemens, 1990)'
_exptl_crystal_colour brown-black
_exptl_crystal_density_diffrn 4.268
_exptl_crystal_density_method 'not measured'
_exptl_crystal_description block
_exptl_crystal_F_000 1368
_exptl_crystal_size_max 0.04
_exptl_crystal_size_mid 0.03
_exptl_crystal_size_min 0.03
_refine_diff_density_max 1.898
_refine_diff_density_min -1.431
_refine_ls_extinction_coef 0.0027(2)
_refine_ls_extinction_method 'SHELXL97 (Sheldrick, 1997)'
_refine_ls_goodness_of_fit_ref 1.056
_refine_ls_hydrogen_treatment none
_refine_ls_matrix_type full
_refine_ls_number_parameters 44
_refine_ls_number_reflns 1926
_refine_ls_number_restraints 0
_refine_ls_restrained_S_all 1.056
_refine_ls_R_factor_all 0.057
_refine_ls_R_factor_gt 0.036
_refine_ls_shift/su_max <0.001
_refine_ls_shift/su_mean 0.000
_refine_ls_structure_factor_coef Fsqd
_refine_ls_weighting_details 'calc w = 1/[\s^2^(Fo^2^)+(0.0537P)^2^+1.7791P] where P=(Fo^2^+2Fc^2^)/3'
_refine_ls_weighting_scheme calc
_refine_ls_wR_factor_ref 0.095
_reflns_number_gt 1482
_reflns_number_total 1926
_reflns_threshold_expression I>2\s(I)
_cod_data_source_file sk1211.cif
_cod_data_source_block ok30
_cod_database_code 2008849

loop_
_symmetry_equiv_pos_as_xyz
'x, y, z'
'-x+1/2, -y, z+1/2'
'-x, y+1/2, -z'
'x+1/2, -y+1/2, -z+1/2'
'-x, -y, -z'
'x-1/2, y, -z-1/2'
'x, -y-1/2, z'
'-x-1/2, y-1/2, z-1/2'

loop_
_atom_site_label
_atom_site_fract_x
_atom_site_fract_y
_atom_site_fract_z
_atom_site_U_iso_or_equiv
_atom_site_adp_type
_atom_site_calc_flag
_atom_site_refinement_flags
_atom_site_occupancy
_atom_site_disorder_assembly
_atom_site_disorder_group
_atom_site_type_symbol
Nb 0.22072(7) 0.25 0.48176(6) 0.02341(17) Uani d S 1 . . Nb
Se1 0.20648(10) 0.25 0.24971(8) 0.0334(2) Uani d S 1 . . Se
Cs1 0.04599(4) 0.54173(4) 0.70678(4) 0.03477(14) Uani d . 1 . . Cs
Cs2 0.14774(7) 0.25 0.90911(6) 0.0497(2) Uani d S 1 . . Cs
Se2 0.00504(9) 0.25 0.57121(8) 0.0308(2) Uani d S 1 . . Se
Se3 0.33211(8) 0.41657(8) 0.54877(8) 0.0433(2) Uani d . 1 . . Se

loop_
_atom_site_aniso_label
_atom_site_aniso_U_11
_atom_site_aniso_U_22
_atom_site_aniso_U_33
_atom_site_aniso_U_12
_atom_site_aniso_U_13
_atom_site_aniso_U_23
Nb 0.0225(3) 0.0260(4) 0.0217(3) 0 -0.0009(2) 0
Se1 0.0376(5) 0.0373(5) 0.0253(4) 0 0.0001(3) 0
Cs1 0.0381(2) 0.0282(2) 0.0380(2) 0.00121(18) 0.00112(15) -0.00096(16)
Cs2 0.0384(4) 0.0759(6) 0.0347(3) 0 -0.0066(2) 0
Se2 0.0249(4) 0.0368(5) 0.0305(4) 0 0.0032(3) 0
Se3 0.0380(4) 0.0451(5) 0.0468(4) -0.0115(3) 0.0018(3) -0.0151(3)

loop_
_atom_type_symbol
_atom_type_description
_atom_type_scat_dispersion_real
_atom_type_scat_dispersion_imag
_atom_type_scat_source
Cs Cs -0.3680 2.1192 'International Tables Vol C Tables 4.2.6.8 and 6.1.1.4'
Nb Nb -2.0727 0.6215 'International Tables Vol C Tables 4.2.6.8 and 6.1.1.4'
Se Se -0.0929 2.2259 'International Tables Vol C Tables 4.2.6.8 and 6.1.1.4'

loop_
_geom_angle_atom_site_label_1
_geom_angle_atom_site_label_2
_geom_angle_atom_site_label_3
_geom_angle_site_symmetry_1
_geom_angle_site_symmetry_3
_geom_angle
_geom_angle_publ_flag
Se1 Nb Se3 . . 108.43(3) y
Se1 Nb Se3 . 7_565 108.43(3) y
Se3 Nb Se3 . 7_565 112.06(5) y
Se1 Nb Se2 . . 108.92(4) y
Se3 Nb Se2 . . 109.47(3) y
Se3 Nb Se2 7_565 . 109.47(3) y
Se1 Nb Cs1 . 3_546 59.83(2) n
Se3 Nb Cs1 . 3_546 160.22(3) n
Se3 Nb Cs1 7_565 3_546 87.45(3) n
Se2 Nb Cs1 . 3_546 64.47(2) n
Se1 Nb Cs1 . 5_566 59.83(2) n
Se3 Nb Cs1 . 5_566 87.45(3) n
Se3 Nb Cs1 7_565 5_566 160.22(3) n
Se2 Nb Cs1 . 5_566 64.47(2) n
Cs1 Nb Cs1 3_546 5_566 72.91(2) n
Se1 Nb Cs2 . . 166.75(4) n
Se3 Nb Cs2 . . 78.34(3) n
Se3 Nb Cs2 7_565 . 78.34(3) n
Se2 Nb Cs2 . . 57.83(3) n
Cs1 Nb Cs2 3_546 . 110.198(18) n
Cs1 Nb Cs2 5_566 . 110.198(18) n
Se1 Nb Cs1 . 8_655 53.26(2) n
Se3 Nb Cs1 . 8_655 112.64(3) n
Se3 Nb Cs1 7_565 8_655 57.45(3) n
Se2 Nb Cs1 . 8_655 137.68(2) n
Cs1 Nb Cs1 3_546 8_655 74.382(15) n
Cs1 Nb Cs1 5_566 8_655 113.084(19) n
Cs2 Nb Cs1 . 8_655 135.598(15) n
Se1 Nb Cs1 . 2_564 53.26(2) n
Se3 Nb Cs1 . 2_564 57.45(3) n
Se3 Nb Cs1 7_565 2_564 112.64(3) n
Se2 Nb Cs1 . 2_564 137.68(2) n
Cs1 Nb Cs1 3_546 2_564 113.084(19) n
Cs1 Nb Cs1 5_566 2_564 74.382(16) n
Cs2 Nb Cs1 . 2_564 135.598(15) n
Cs1 Nb Cs1 8_655 2_564 67.625(19) n
Se1 Nb Cs2 . 6_657 107.81(4) n
Se3 Nb Cs2 . 6_657 57.63(3) n
Se3 Nb Cs2 7_565 6_657 57.63(3) n
Se2 Nb Cs2 . 6_657 143.27(3) n
Cs1 Nb Cs2 3_546 6_657 138.726(13) n
Cs1 Nb Cs2 5_566 6_657 138.726(13) n
Cs2 Nb Cs2 . 6_657 85.449(16) n
Cs1 Nb Cs2 8_655 6_657 68.525(16) n
Cs1 Nb Cs2 2_564 6_657 68.525(16) n
Se1 Nb Cs1 . . 118.86(2) n
Se3 Nb Cs1 . . 53.81(2) n
Se3 Nb Cs1 7_565 . 132.71(3) n
Se2 Nb Cs1 . . 55.949(14) n
Cs1 Nb Cs1 3_546 . 115.42(2) n
Cs1 Nb Cs1 5_566 . 61.331(15) n
Cs2 Nb Cs1 . . 55.420(11) n
Cs1 Nb Cs1 8_655 . 163.805(15) n
Cs1 Nb Cs1 2_564 . 96.254(13) n
Cs2 Nb Cs1 6_657 . 104.979(15) n
Se1 Nb Cs1 . 7_565 118.86(2) n
Se3 Nb Cs1 . 7_565 132.71(3) n
Se3 Nb Cs1 7_565 7_565 53.81(2) n
Se2 Nb Cs1 . 7_565 55.949(14) n
Cs1 Nb Cs1 3_546 7_565 61.331(15) n
Cs1 Nb Cs1 5_566 7_565 115.42(2) n
Cs2 Nb Cs1 . 7_565 55.420(11) n
Cs1 Nb Cs1 8_655 7_565 96.254(13) n
Cs1 Nb Cs1 2_564 7_565 163.805(15) n
Cs2 Nb Cs1 6_657 7_565 104.979(15) n
Cs1 Nb Cs1 . 7_565 99.81(2) n
Nb Se1 Cs2 . 1_554 173.70(5) n
Nb Se1 Cs1 . 2_564 94.52(3) n
Cs2 Se1 Cs1 1_554 2_564 90.02(2) n
Nb Se1 Cs1 . 8_655 94.52(3) n
Cs2 Se1 Cs1 1_554 8_655 90.02(2) n
Cs1 Se1 Cs1 2_564 8_655 87.62(3) n
Nb Se1 Cs1 . 3_546 85.48(3) n
Cs2 Se1 Cs1 1_554 3_546 89.94(2) n
Cs1 Se1 Cs1 2_564 3_546 179.44(3) n
Cs1 Se1 Cs1 8_655 3_546 92.942(18) n
Nb Se1 Cs1 . 5_566 85.48(3) n
Cs2 Se1 Cs1 1_554 5_566 89.94(2) n
Cs1 Se1 Cs1 2_564 5_566 92.942(18) n
Cs1 Se1 Cs1 8_655 5_566 179.44(3) n
Cs1 Se1 Cs1 3_546 5_566 86.50(3) n
Se1 Cs1 Se1 2_565 5_566 91.207(18) n
Se1 Cs1 Se3 2_565 6_557 128.80(2) n
Se1 Cs1 Se3 5_566 6_557 76.26(2) n
Se1 Cs1 Se3 2_565 . 76.42(2) n
Se1 Cs1 Se3 5_566 . 155.10(2) n
Se3 Cs1 Se3 6_557 . 128.28(3) n
Se1 Cs1 Se3 2_565 2_565 63.663(19) n
Se1 Cs1 Se3 5_566 2_565 91.96(2) n
Se3 Cs1 Se3 6_557 2_565 67.36(2) n
Se3 Cs1 Se3 . 2_565 101.375(18) n
Se1 Cs1 Se2 2_565 . 139.78(2) n
Se1 Cs1 Se2 5_566 . 126.68(2) n
Se3 Cs1 Se2 6_557 . 79.01(2) n
Se3 Cs1 Se2 . . 63.45(2) n
Se3 Cs1 Se2 2_565 . 120.25(2) n
Se1 Cs1 Se2 2_565 5_566 74.91(2) n
Se1 Cs1 Se2 5_566 5_566 63.11(2) n
Se3 Cs1 Se2 6_557 5_566 134.01(2) n
Se3 Cs1 Se2 . 5_566 92.56(2) n
Se3 Cs1 Se2 2_565 5_566 131.10(2) n
Se2 Cs1 Se2 . 5_566 107.983(16) n
Se1 Cs1 Nb 2_565 5_566 96.50(2) n
Se1 Cs1 Nb 5_566 5_566 34.696(18) n
Se3 Cs1 Nb 6_557 5_566 99.43(2) n
Se3 Cs1 Nb . 5_566 124.31(2) n
Se3 Cs1 Nb 2_565 5_566 124.98(2) n
Se2 Cs1 Nb . 5_566 107.68(2) n
Se2 Cs1 Nb 5_566 5_566 34.624(17) n
Se1 Cs1 Cs2 2_565 . 109.65(2) n
Se1 Cs1 Cs2 5_566 . 133.49(2) n
Se3 Cs1 Cs2 6_557 . 58.09(2) n
Se3 Cs1 Cs2 . . 71.40(2) n
Se3 Cs1 Cs2 2_565 . 64.089(19) n
Se2 Cs1 Cs2 . . 56.242(19) n
Se2 Cs1 Cs2 5_566 . 161.046(17) n
Nb Cs1 Cs2 5_566 . 152.685(17) n
Se1 Cs1 Cs1 2_565 5_566 114.98(2) n
Se1 Cs1 Cs1 5_566 5_566 96.75(2) n
Se3 Cs1 Cs1 6_557 5_566 115.70(2) n
Se3 Cs1 Cs1 . 5_566 70.158(18) n
Se3 Cs1 Cs1 2_565 5_566 171.23(2) n
Se2 Cs1 Cs1 . 5_566 54.499(15) n
Se2 Cs1 Cs1 5_566 5_566 53.484(16) n
Nb Cs1 Cs1 5_566 5_566 63.402(14) n
Cs2 Cs1 Cs1 . 5_566 109.875(19) n
Se1 Cs1 Nb 2_565 2_565 32.215(17) n
Se1 Cs1 Nb 5_566 2_565 85.85(2) n
Se3 Cs1 Nb 6_557 2_565 96.76(2) n
Se3 Cs1 Nb . 2_565 94.17(2) n
Se3 Cs1 Nb 2_565 2_565 32.458(15) n
Se2 Cs1 Nb . 2_565 143.821(19) n
Se2 Cs1 Nb 5_566 2_565 100.657(19) n
Nb Cs1 Nb 5_566 2_565 108.455(17) n
Cs2 Cs1 Nb . 2_565 90.783(17) n
Cs1 Cs1 Nb 5_566 2_565 147.174(18) n
Se1 Cs1 Nb 2_565 . 108.08(2) n
Se1 Cs1 Nb 5_566 . 150.58(2) n
Se3 Cs1 Nb 6_557 . 105.96(2) n
Se3 Cs1 Nb . . 31.671(15) n
Se3 Cs1 Nb 2_565 . 116.29(2) n
Se2 Cs1 Nb . . 31.903(17) n
Se2 Cs1 Nb 5_566 . 99.93(2) n
Nb Cs1 Nb 5_566 . 118.669(16) n
Cs2 Cs1 Nb . . 61.118(17) n
Cs1 Cs1 Nb 5_566 . 55.267(14) n
Nb Cs1 Nb 2_565 . 122.250(15) n
Se1 Cs2 Se2 1_556 6_657 77.04(3) n
Se1 Cs2 Se2 1_556 . 166.85(3) n
Se2 Cs2 Se2 6_657 . 116.12(2) n
Se1 Cs2 Se3 1_556 4_456 91.93(2) n
Se2 Cs2 Se3 6_657 4_456 147.202(17) n
Se2 Cs2 Se3 . 4_456 76.87(2) n
Se1 Cs2 Se3 1_556 6_557 91.93(2) n
Se2 Cs2 Se3 6_657 6_557 147.202(17) n
Se2 Cs2 Se3 . 6_557 76.87(2) n
Se3 Cs2 Se3 4_456 6_557 62.37(3) n
Se1 Cs2 Cs1 1_556 7_565 122.124(12) n
Se2 Cs2 Cs1 6_657 7_565 106.104(15) n
Se2 Cs2 Cs1 . 7_565 56.309(11) n
Se3 Cs2 Cs1 4_456 7_565 54.058(15) n
Se3 Cs2 Cs1 6_557 7_565 105.90(2) n
Se1 Cs2 Cs1 1_556 . 122.124(12) n
Se2 Cs2 Cs1 6_657 . 106.104(15) n
Se2 Cs2 Cs1 . . 56.309(11) n
Se3 Cs2 Cs1 4_456 . 105.90(2) n
Se3 Cs2 Cs1 6_557 . 54.058(15) n
Cs1 Cs2 Cs1 7_565 . 112.45(2) n
Se1 Cs2 Se3 1_556 2_565 69.990(13) n
Se2 Cs2 Se3 6_657 2_565 86.126(16) ?
Se2 Cs2 Se3 . 2_565 109.333(14) n
Se3 Cs2 Se3 4_456 2_565 119.34(2) n
Se3 Cs2 Se3 6_557 2_565 61.11(2) n
Cs1 Cs2 Se3 7_565 2_565 164.03(2) n
Cs1 Cs2 Se3 . 2_565 53.089(16) n
Se1 Cs2 Se3 1_556 8_656 69.990(13) n
Se2 Cs2 Se3 6_657 8_656 86.126(16) n
Se2 Cs2 Se3 . 8_656 109.333(14) n
Se3 Cs2 Se3 4_456 8_656 61.11(2) n
Se3 Cs2 Se3 6_557 8_656 119.34(2) n
Cs1 Cs2 Se3 7_565 8_656 53.089(16) n
Cs1 Cs2 Se3 . 8_656 164.03(2) n
Se3 Cs2 Se3 2_565 8_656 139.96(3) n
Se1 Cs2 Nb 1_556 . 160.45(3) n
Se2 Cs2 Nb 6_657 . 83.41(2) n
Se2 Cs2 Nb . . 32.705(19) n
Se3 Cs2 Nb 4_456 . 104.739(19) n
Se3 Cs2 Nb 6_557 . 104.739(19) n
Cs1 Cs2 Nb 7_565 . 63.462(12) n
Cs1 Cs2 Nb . . 63.462(12) n
Se3 Cs2 Nb 2_565 . 109.003(13) n
Se3 Cs2 Nb 8_656 . 109.003(13) n
Se1 Cs2 Nb 1_556 6_557 85.54(2) n
Se2 Cs2 Nb 6_657 6_557 162.58(2) n
Se2 Cs2 Nb . 6_557 81.31(2) n
Se3 Cs2 Nb 4_456 6_557 31.829(15) n
Se3 Cs2 Nb 6_557 6_557 31.829(15) n
Cs1 Cs2 Nb 7_565 6_557 83.084(14) n
Cs1 Cs2 Nb . 6_557 83.084(14) n
Se3 Cs2 Nb 2_565 6_557 87.936(15) n
Se3 Cs2 Nb 8_656 6_557 87.936(15) n
Nb Cs2 Nb . 6_557 114.010(19) n
Se1 Cs2 Cs1 1_556 2_565 45.306(16) n
Se2 Cs2 Cs1 6_657 2_565 48.874(14) n
Se2 Cs2 Cs1 . 2_565 143.283(15) n
Se3 Cs2 Cs1 4_456 2_565 135.81(2) n
Se3 Cs2 Cs1 6_557 2_565 101.97(2) n
Cs1 Cs2 Cs1 7_565 2_565 150.026(15) n
Cs1 Cs2 Cs1 . 2_565 92.761(13) n
Se3 Cs2 Cs1 2_565 2_565 45.718(13) n
Se3 Cs2 Cs1 8_656 2_565 103.094(19) n
Nb Cs2 Cs1 . 2_565 119.411(18) n
Nb Cs2 Cs1 6_557 2_565 117.181(18) n
Nb Se2 Cs2 . 6_557 160.70(4) n
Nb Se2 Cs2 . . 89.47(3) n
Cs2 Se2 Cs2 6_557 . 109.84(2) n
Nb Se2 Cs1 . . 92.15(2) n
Cs2 Se2 Cs1 6_557 . 95.251(17) n
Cs2 Se2 Cs1 . . 67.449(15) n
Nb Se2 Cs1 . 7_565 92.148(19) n
Cs2 Se2 Cs1 6_557 7_565 95.251(17) n
Cs2 Se2 Cs1 . 7_565 67.449(15) n
Cs1 Se2 Cs1 . 7_565 134.63(3) n
Nb Se2 Cs1 . 3_546 80.91(2) n
Cs2 Se2 Cs1 6_557 3_546 84.46(2) n
Cs2 Se2 Cs1 . 3_546 137.871(15) n
Cs1 Se2 Cs1 . 3_546 153.01(2) n
Cs1 Se2 Cs1 7_565 3_546 72.017(16) n
Nb Se2 Cs1 . 5_566 80.91(2) n
Cs2 Se2 Cs1 6_557 5_566 84.46(2) n
Cs2 Se2 Cs1 . 5_566 137.871(15) n
Cs1 Se2 Cs1 . 5_566 72.017(16) n
Cs1 Se2 Cs1 7_565 5_566 153.01(2) n
Cs1 Se2 Cs1 3_546 5_566 81.12(3) n
Nb Se3 Cs1 . 6_657 145.50(4) n
Nb Se3 Cs1 . . 94.52(3) n
Cs1 Se3 Cs1 6_657 . 90.86(2) n
Nb Se3 Cs1 . 2_564 90.10(3) n
Cs1 Se3 Cs1 6_657 2_564 112.64(2) n
Cs1 Se3 Cs1 . 2_564 128.69(3) n
Nb Se3 Cs2 . 6_657 90.54(3) n
Cs1 Se3 Cs2 6_657 6_657 67.85(2) n
Cs1 Se3 Cs2 . 6_657 147.09(3) n
Cs1 Se3 Cs2 2_564 6_657 83.71(2) n
Nb Se3 Cs2 . 2_564 134.86(3) n
Cs1 Se3 Cs2 6_657 2_564 79.60(2) n
Cs1 Se3 Cs2 . 2_564 78.91(2) n
Cs1 Se3 Cs2 2_564 2_564 62.822(18) n
Cs2 Se3 Cs2 6_657 2_564 118.89(2) n

loop_
_geom_bond_atom_site_label_1
_geom_bond_atom_site_label_2
_geom_bond_site_symmetry_2
_geom_bond_distance
_geom_bond_publ_flag
Nb Se1 . 2.3834(12) y
Nb Se3 . 2.3920(9) y
Nb Se3 7_565 2.3920(9) n
Nb Se2 . 2.4019(12) y
Nb Cs1 3_546 4.1742(9) n
Nb Cs1 5_566 4.1742(9) n
Nb Cs2 . 4.4452(13) n
Nb Cs1 8_655 4.4570(9) n
Nb Cs1 2_564 4.4570(9) n
Nb Cs2 6_657 4.5354(13) n
Nb Cs1 . 4.5417(8) n
Nb Cs1 7_565 4.5417(8) n
Se1 Cs2 1_554 3.5438(13) n
Se1 Cs1 2_564 3.5829(10) n
Se1 Cs1 8_655 3.5829(10) n
Se1 Cs1 3_546 3.6198(10) n
Se1 Cs1 5_566 3.6198(10) n
Cs1 Se1 2_565 3.5829(10) y
Cs1 Se1 5_566 3.6199(10) y
Cs1 Se3 6_557 3.6536(10) y
Cs1 Se3 . 3.6769(10) y
Cs1 Se3 2_565 3.7567(11) y
Cs1 Se2 . 3.7656(8) y
Cs1 Se2 5_566 3.8144(9) y
Cs1 Nb 5_566 4.1742(9) n
Cs1 Cs2 . 4.1797(8) n
Cs1 Cs1 5_566 4.4565(12) n
Cs1 Nb 2_565 4.4570(9) n
Cs2 Se1 1_556 3.5438(13) y
Cs2 Se2 6_657 3.6833(13) y
Cs2 Se2 . 3.7627(12) y
Cs2 Se3 4_456 3.8309(12) y
Cs2 Se3 6_557 3.8309(12) y
Cs2 Cs1 7_565 4.1797(8) n
Cs2 Se3 2_565 4.2261(12) n
Cs2 Se3 8_656 4.2261(12) n
Cs2 Nb 6_557 4.5354(13) n
Cs2 Cs1 2_565 5.0401(9) n
Se2 Cs2 6_557 3.6833(14) n
Se2 Cs1 7_565 3.7656(8) n
Se2 Cs1 3_546 3.8144(9) n
Se2 Cs1 5_566 3.8144(9) n
Se3 Cs1 6_657 3.6536(10) n
Se3 Cs1 2_564 3.7567(11) n
Se3 Cs2 6_657 3.8309(12) n
Se3 Cs2 2_564 4.2261(12) n
